data_7022072
loop_
_publ_author_name
'Zhang, Weisong'
'Gong, Jingjing'
'Zhang, Lili'
'Yang, Yanan'
'Liu, Yang'
'Zhang, Hengchao'
'Zhang, Guangju'
'Dong, Huan'
'Hu, Hailiang'
'Zhao, Fangfang'
'Kang, Zhenhui'

_publ_section_title
;
 Transition metal-induced self-assembly of small molybdenum clusters.
;
_journal_issue 5
_journal_name_full 'Dalton transactions (Cambridge, England : 2003)'
_journal_page_first 1760
_journal_page_last 1769
_journal_paper_doi 10.1039/c2dt31595e
_journal_volume 42
_journal_year 2013
_chemical_formula_moiety {Cu2(C2N2H8)4(Mo8O26)}
_chemical_formula_sum 'C8 H32 Cu2 Mo8 N8 O26'
_chemical_formula_weight 1551.02
_chemical_name_systematic
;
?
;
_space_group_IT_number 61
_symmetry_cell_setting orthorhombic
_symmetry_space_group_name_Hall '-P 2ac 2ab'
_symmetry_space_group_name_H-M 'P b c a'
_atom_sites_solution_hydrogens geom
_atom_sites_solution_primary direct
_atom_sites_solution_secondary difmap
_audit_creation_method SHELXL-97
_cell_angle_alpha 90.00
_cell_angle_beta 90.00
_cell_angle_gamma 90.00
_cell_formula_units_Z 4
_cell_length_a 13.4301(7)
_cell_length_b 15.5335(8)
_cell_length_c 16.7731(9)
_cell_measurement_reflns_used 14838
_cell_measurement_temperature 150(2)
_cell_measurement_theta_max 28.283
_cell_measurement_theta_min 3.038
_cell_volume 3499.1(3)
_computing_cell_refinement 'Bruker SAINT'
_computing_data_collection 'Bruker APEX2'
_computing_data_reduction 'Bruker SAINT'
_computing_molecular_graphics 'Bruker SHELXTL'
_computing_publication_material 'Bruker SHELXTL'
_computing_structure_refinement 'SHELXL-97 (Sheldrick, 1997)'
_computing_structure_solution 'SHELXS-97 (Sheldrick, 1990)'
_diffrn_ambient_temperature 150(2)
_diffrn_measured_fraction_theta_full 0.991
_diffrn_measured_fraction_theta_max 0.991
_diffrn_measurement_device_type 'Bruker APEX-II CCD'
_diffrn_measurement_method '\f and \w scans'
_diffrn_radiation_monochromator graphite
_diffrn_radiation_source 'fine-focus sealed tube'
_diffrn_radiation_type MoK\a
_diffrn_radiation_wavelength 0.71073
_diffrn_reflns_av_R_equivalents 0.0138
_diffrn_reflns_av_sigmaI/netI 0.0114
_diffrn_reflns_limit_h_max 15
_diffrn_reflns_limit_h_min -13
_diffrn_reflns_limit_k_max 17
_diffrn_reflns_limit_k_min -18
_diffrn_reflns_limit_l_max 19
_diffrn_reflns_limit_l_min -10
_diffrn_reflns_number 12613
_diffrn_reflns_theta_full 25.00
_diffrn_reflns_theta_max 25.00
_diffrn_reflns_theta_min 2.86
_exptl_absorpt_coefficient_mu 4.055
_exptl_absorpt_correction_T_max 0.4977
_exptl_absorpt_correction_T_min 0.3759
_exptl_absorpt_correction_type multi-scan
_exptl_absorpt_process_details '(SADABS; Sheldrick, 2003)'
_exptl_crystal_colour black/purple
_exptl_crystal_density_diffrn 2.944
_exptl_crystal_density_method 'not measured'
_exptl_crystal_description block
_exptl_crystal_F_000 2952
_exptl_crystal_size_max 0.30
_exptl_crystal_size_mid 0.20
_exptl_crystal_size_min 0.20
_refine_diff_density_max 0.422
_refine_diff_density_min -0.714
_refine_diff_density_rms 0.104
_refine_ls_extinction_method none
_refine_ls_goodness_of_fit_ref 1.173
_refine_ls_hydrogen_treatment 'riding model'
_refine_ls_matrix_type full
_refine_ls_number_parameters 235
_refine_ls_number_reflns 3049
_refine_ls_number_restraints 0
_refine_ls_restrained_S_all 1.173
_refine_ls_R_factor_all 0.0206
_refine_ls_R_factor_gt 0.0204
_refine_ls_shift/su_max 0.001
_refine_ls_shift/su_mean 0.000
_refine_ls_structure_factor_coef Fsqd
_refine_ls_weighting_details 'calc w=1/[\s^2^(Fo^2^)+(0.0143P)^2^+17.3114P] where P=(Fo^2^+2Fc^2^)/3'
_refine_ls_weighting_scheme calc
_refine_ls_wR_factor_gt 0.0493
_refine_ls_wR_factor_ref 0.0493
_reflns_number_gt 3033
_reflns_number_total 3049
_reflns_threshold_expression >2sigma(I)
_cod_data_source_file c2dt31595e.txt
_cod_data_source_block 6
_cod_database_code 7022072

loop_
_symmetry_equiv_pos_as_xyz
'x, y, z'
'-x+1/2, -y, z+1/2'
'-x, y+1/2, -z+1/2'
'x+1/2, -y+1/2, -z'
'-x, -y, -z'
'x-1/2, y, -z-1/2'
'x, -y-1/2, z-1/2'
'-x-1/2, y-1/2, z'

loop_
_atom_site_label
_atom_site_type_symbol
_atom_site_fract_x
_atom_site_fract_y
_atom_site_fract_z
_atom_site_U_iso_or_equiv
_atom_site_adp_type
_atom_site_occupancy
_atom_site_symmetry_multiplicity
_atom_site_calc_flag
_atom_site_refinement_flags
Mo1 Mo 1.05563(2) 0.026601(19) 0.586974(18) 0.00863(8) Uani 1 1 d .
Mo2 Mo 0.85176(2) -0.111010(19) 0.584030(18) 0.00940(8) Uani 1 1 d .
Mo3 Mo 0.80413(2) 0.09165(2) 0.61612(2) 0.01210(8) Uani 1 1 d .
Mo4 Mo 0.97252(2) 0.226938(19) 0.546834(19) 0.01050(8) Uani 1 1 d .
Cu1 Cu 0.89349(3) 0.32933(3) 0.34299(3) 0.01368(11) Uani 1 1 d .
O1 O 1.1596(2) 0.04509(17) 0.64190(16) 0.0157(6) Uani 1 1 d .
O2 O 0.8699(2) -0.20023(16) 0.64100(16) 0.0153(6) Uani 1 1 d .
O3 O 0.7376(2) -0.12363(17) 0.54115(17) 0.0176(6) Uani 1 1 d .
O4 O 0.6981(2) 0.07375(19) 0.56322(19) 0.0232(6) Uani 1 1 d .
O5 O 0.7675(2) 0.14082(18) 0.70179(18) 0.0238(7) Uani 1 1 d .
O6 O 0.9746(2) 0.29659(18) 0.46836(17) 0.0203(6) Uani 1 1 d .
O7 O 1.0074(2) 0.28530(17) 0.62848(16) 0.0179(6) Uani 1 1 d .
O8 O 1.01284(19) -0.07331(16) 0.62064(16) 0.0129(5) Uani 1 1 d .
O9 O 0.89786(18) 0.00635(16) 0.51595(15) 0.0112(5) Uani 1 1 d .
O10 O 0.82474(19) -0.02273(16) 0.65814(15) 0.0131(5) Uani 1 1 d .
O11 O 0.96420(19) 0.10424(16) 0.63122(15) 0.0116(5) Uani 1 1 d .
O12 O 0.8422(2) 0.19219(17) 0.54840(17) 0.0175(6) Uani 1 1 d .
O13 O 1.07231(19) 0.14823(15) 0.51490(15) 0.0128(5) Uani 1 1 d .
C1 C 0.7595(3) 0.1857(3) 0.3582(3) 0.0216(9) Uani 1 1 d .
H1A H 0.6908 0.1674 0.3531 0.026 Uiso 1 1 calc R
H1B H 0.7908 0.1513 0.3995 0.026 Uiso 1 1 calc R
C2 C 0.8131(3) 0.1734(3) 0.2805(3) 0.0215(9) Uani 1 1 d .
H2A H 0.8225 0.1125 0.2700 0.026 Uiso 1 1 calc R
H2B H 0.7745 0.1979 0.2372 0.026 Uiso 1 1 calc R
C3 C 1.0183(3) 0.4752(3) 0.3149(3) 0.0219(9) Uani 1 1 d .
H3A H 0.9816 0.5027 0.2720 0.026 Uiso 1 1 calc R
H3B H 1.0854 0.4984 0.3155 0.026 Uiso 1 1 calc R
C4 C 0.9679(3) 0.4916(3) 0.3935(3) 0.0217(9) Uani 1 1 d .
H4A H 1.0091 0.4708 0.4369 0.026 Uiso 1 1 calc R
H4B H 0.9572 0.5529 0.4009 0.026 Uiso 1 1 calc R
N1 N 0.7638(2) 0.2781(2) 0.3797(2) 0.0203(7) Uani 1 1 d .
H1C H 0.7581 0.2840 0.4329 0.024 Uiso 1 1 calc R
H1D H 0.7127 0.3062 0.3567 0.024 Uiso 1 1 calc R
N2 N 0.9107(3) 0.2169(2) 0.2863(2) 0.0173(7) Uani 1 1 d .
H2C H 0.9354 0.2260 0.2372 0.021 Uiso 1 1 calc R
H2D H 0.9538 0.1834 0.3133 0.021 Uiso 1 1 calc R
N3 N 1.0210(2) 0.3809(2) 0.3027(2) 0.0181(7) Uani 1 1 d .
H3C H 1.0730 0.3581 0.3292 0.022 Uiso 1 1 calc R
H3D H 1.0284 0.3690 0.2506 0.022 Uiso 1 1 calc R
N4 N 0.8714(2) 0.4456(2) 0.3926(2) 0.0189(7) Uani 1 1 d .
H4C H 0.8264 0.4755 0.3642 0.023 Uiso 1 1 calc R
H4D H 0.8483 0.4395 0.4427 0.023 Uiso 1 1 calc R

loop_
_atom_site_aniso_label
_atom_site_aniso_U_11
_atom_site_aniso_U_22
_atom_site_aniso_U_33
_atom_site_aniso_U_23
_atom_site_aniso_U_13
_atom_site_aniso_U_12
Mo1 0.00795(15) 0.00943(15) 0.00850(15) 0.00103(12) -0.00043(12) -0.00096(11)
Mo2 0.00875(16) 0.00918(15) 0.01027(16) 0.00046(12) 0.00208(12) -0.00147(11)
Mo3 0.00894(16) 0.01060(16) 0.01676(17) 0.00057(13) 0.00151(13) -0.00003(12)
Mo4 0.01177(16) 0.00953(15) 0.01020(16) -0.00040(12) 0.00058(12) 0.00047(12)
Cu1 0.0116(2) 0.0143(2) 0.0151(2) 0.00003(18) 0.00202(18) 0.00101(18)
O1 0.0143(13) 0.0192(14) 0.0135(13) 0.0006(11) -0.0040(11) -0.0025(11)
O2 0.0159(14) 0.0133(13) 0.0168(14) 0.0039(11) 0.0031(11) -0.0003(11)
O3 0.0132(13) 0.0181(14) 0.0214(14) -0.0024(11) -0.0021(12) -0.0013(11)
O4 0.0143(14) 0.0217(15) 0.0336(17) 0.0032(13) -0.0055(13) -0.0014(12)
O5 0.0265(16) 0.0182(14) 0.0265(16) -0.0036(13) 0.0097(13) 0.0035(12)
O6 0.0209(15) 0.0211(14) 0.0191(14) 0.0054(12) 0.0020(12) 0.0039(12)
O7 0.0234(15) 0.0138(13) 0.0165(14) -0.0049(11) 0.0034(12) -0.0056(11)
O8 0.0108(12) 0.0120(12) 0.0158(13) 0.0033(11) -0.0004(11) -0.0012(10)
O9 0.0108(12) 0.0115(12) 0.0113(13) 0.0009(10) -0.0007(10) -0.0001(10)
O10 0.0124(13) 0.0131(13) 0.0138(13) 0.0012(10) 0.0038(10) -0.0014(10)
O11 0.0124(13) 0.0116(12) 0.0109(13) -0.0002(10) 0.0000(10) -0.0016(10)
O12 0.0139(13) 0.0167(13) 0.0218(15) 0.0071(12) -0.0040(11) 0.0003(11)
O13 0.0159(13) 0.0097(12) 0.0128(13) 0.0012(10) 0.0027(11) 0.0004(10)
C1 0.016(2) 0.0146(19) 0.034(2) -0.0033(18) 0.0024(18) -0.0023(16)
C2 0.028(2) 0.0148(19) 0.021(2) -0.0035(17) -0.0085(18) 0.0032(17)
C3 0.022(2) 0.023(2) 0.021(2) 0.0072(17) -0.0025(18) -0.0064(17)
C4 0.023(2) 0.020(2) 0.022(2) 0.0018(17) -0.0001(18) -0.0038(17)
N1 0.0146(17) 0.0194(17) 0.0271(19) -0.0070(15) 0.0032(15) 0.0023(14)
N2 0.0193(17) 0.0200(17) 0.0127(16) 0.0031(14) 0.0024(14) 0.0062(14)
N3 0.0153(17) 0.0240(18) 0.0150(17) 0.0028(14) 0.0010(14) 0.0008(14)
N4 0.0128(16) 0.0164(17) 0.0275(19) 0.0009(15) 0.0024(14) 0.0003(13)

loop_
_atom_type_symbol
_atom_type_description
_atom_type_scat_dispersion_real
_atom_type_scat_dispersion_imag
_atom_type_scat_source
O O 0.0106 0.0060 'International Tables Vol C Tables 4.2.6.8 and 6.1.1.4'
Mo Mo -1.6832 0.6857 'International Tables Vol C Tables 4.2.6.8 and 6.1.1.4'
C C 0.0033 0.0016 'International Tables Vol C Tables 4.2.6.8 and 6.1.1.4'
N N 0.0061 0.0033 'International Tables Vol C Tables 4.2.6.8 and 6.1.1.4'
Cu Cu 0.3201 1.2651 'International Tables Vol C Tables 4.2.6.8 and 6.1.1.4'
H H 0.0000 0.0000 'International Tables Vol C Tables 4.2.6.8 and 6.1.1.4'

loop_
_geom_angle_atom_site_label_1
_geom_angle_atom_site_label_2
_geom_angle_atom_site_label_3
_geom_angle
_geom_angle_site_symmetry_1
_geom_angle_site_symmetry_3
O1 Mo1 O8 104.19(12) . .
O1 Mo1 O11 102.42(12) . .
O8 Mo1 O11 103.17(12) . .
O1 Mo1 O9 105.52(12) . 5_756
O8 Mo1 O9 99.32(11) . 5_756
O11 Mo1 O9 138.26(11) . 5_756
O1 Mo1 O13 93.87(11) . .
O8 Mo1 O13 161.76(11) . .
O11 Mo1 O13 74.82(10) . .
O9 Mo1 O13 72.95(10) 5_756 .
O1 Mo1 O9 175.33(11) . .
O8 Mo1 O9 76.05(10) . .
O11 Mo1 O9 73.07(10) . .
O9 Mo1 O9 78.97(10) 5_756 .
O13 Mo1 O9 86.15(9) . .
O2 Mo2 O3 105.79(13) . .
O2 Mo2 O10 104.46(12) . .
O3 Mo2 O10 100.87(12) . .
O2 Mo2 O13 98.92(11) . 5_756
O3 Mo2 O13 94.25(12) . 5_756
O10 Mo2 O13 147.33(10) . 5_756
O2 Mo2 O9 155.58(11) . .
O3 Mo2 O9 97.31(11) . .
O10 Mo2 O9 78.31(10) . .
O13 Mo2 O9 71.11(9) 5_756 .
O2 Mo2 O8 85.61(11) . .
O3 Mo2 O8 167.88(11) . .
O10 Mo2 O8 79.73(10) . .
O13 Mo2 O8 79.65(10) 5_756 .
O9 Mo2 O8 70.86(9) . .
O5 Mo3 O4 105.80(15) . .
O5 Mo3 O10 98.41(13) . .
O4 Mo3 O10 99.21(12) . .
O5 Mo3 O12 101.74(13) . .
O4 Mo3 O12 92.62(13) . .
O10 Mo3 O12 152.86(11) . .
O5 Mo3 O11 98.45(13) . .
O4 Mo3 O11 154.66(13) . .
O10 Mo3 O11 84.18(10) . .
O12 Mo3 O11 75.08(10) . .
O5 Mo3 O9 163.43(12) . .
O4 Mo3 O9 89.10(12) . .
O10 Mo3 O9 71.53(9) . .
O12 Mo3 O9 84.40(10) . .
O11 Mo3 O9 68.00(9) . .
O6 Mo4 O7 106.13(14) . .
O6 Mo4 O12 102.35(13) . .
O7 Mo4 O12 114.04(13) . .
O6 Mo4 O13 100.37(12) . .
O7 Mo4 O13 112.06(13) . .
O12 Mo4 O13 119.38(12) . .
O6 Mo4 O11 165.92(12) . .
O7 Mo4 O11 87.77(11) . .
O12 Mo4 O11 73.15(10) . .
O13 Mo4 O11 71.56(10) . .
N2 Cu1 N3 95.16(14) . .
N2 Cu1 N4 175.80(14) . .
N3 Cu1 N4 84.66(14) . .
N2 Cu1 N1 84.25(14) . .
N3 Cu1 N1 178.11(15) . .
N4 Cu1 N1 95.80(13) . .
N2 Cu1 O6 100.20(12) . .
N3 Cu1 O6 89.54(12) . .
N4 Cu1 O6 83.99(13) . .
N1 Cu1 O6 92.33(13) . .
Mo4 O6 Cu1 142.80(16) . .
Mo1 O8 Mo2 116.38(12) . .
Mo1 O9 Mo2 109.52(11) 5_756 .
Mo1 O9 Mo1 101.03(10) 5_756 .
Mo2 O9 Mo1 95.49(9) . .
Mo1 O9 Mo3 157.30(13) 5_756 .
Mo2 O9 Mo3 87.09(8) . .
Mo1 O9 Mo3 92.34(8) . .
Mo2 O10 Mo3 117.13(13) . .
Mo1 O11 Mo3 122.95(12) . .
Mo1 O11 Mo4 104.44(11) . .
Mo3 O11 Mo4 92.83(9) . .
Mo4 O12 Mo3 118.90(13) . .
Mo4 O13 Mo2 140.43(14) . 5_756
Mo4 O13 Mo1 108.63(12) . .
Mo2 O13 Mo1 104.44(10) 5_756 .
N1 C1 C2 108.4(3) . .
N1 C1 H1A 110.0 . .
C2 C1 H1A 110.0 . .
N1 C1 H1B 110.0 . .
C2 C1 H1B 110.0 . .
H1A C1 H1B 108.4 . .
N2 C2 C1 108.1(3) . .
N2 C2 H2A 110.1 . .
C1 C2 H2A 110.1 . .
N2 C2 H2B 110.1 . .
C1 C2 H2B 110.1 . .
H2A C2 H2B 108.4 . .
N3 C3 C4 107.4(3) . .
N3 C3 H3A 110.2 . .
C4 C3 H3A 110.2 . .
N3 C3 H3B 110.2 . .
C4 C3 H3B 110.2 . .
H3A C3 H3B 108.5 . .
N4 C4 C3 107.7(3) . .
N4 C4 H4A 110.2 . .
C3 C4 H4A 110.2 . .
N4 C4 H4B 110.2 . .
C3 C4 H4B 110.2 . .
H4A C4 H4B 108.5 . .
C1 N1 Cu1 110.0(2) . .
C1 N1 H1C 109.7 . .
Cu1 N1 H1C 109.7 . .
C1 N1 H1D 109.7 . .
Cu1 N1 H1D 109.7 . .
H1C N1 H1D 108.2 . .
C2 N2 Cu1 109.2(2) . .
C2 N2 H2C 109.8 . .
Cu1 N2 H2C 109.8 . .
C2 N2 H2D 109.8 . .
Cu1 N2 H2D 109.8 . .
H2C N2 H2D 108.3 . .
C3 N3 Cu1 109.1(3) . .
C3 N3 H3C 109.9 . .
Cu1 N3 H3C 109.9 . .
C3 N3 H3D 109.9 . .
Cu1 N3 H3D 109.9 . .
H3C N3 H3D 108.3 . .
C4 N4 Cu1 108.0(2) . .
C4 N4 H4C 110.1 . .
Cu1 N4 H4C 110.1 . .
C4 N4 H4D 110.1 . .
Cu1 N4 H4D 110.1 . .
H4C N4 H4D 108.4 . .

loop_
_geom_bond_atom_site_label_1
_geom_bond_atom_site_label_2
_geom_bond_distance
_geom_bond_site_symmetry_2
Mo1 O1 1.697(3) .
Mo1 O8 1.749(2) .
Mo1 O11 1.874(3) .
Mo1 O9 1.906(3) 5_756
Mo1 O13 2.254(2) .
Mo1 O9 2.451(2) .
Mo2 O2 1.701(3) .
Mo2 O3 1.705(3) .
Mo2 O10 1.886(3) .
Mo2 O13 2.032(3) 5_756
Mo2 O9 2.238(2) .
Mo2 O8 2.324(3) .
Mo3 O5 1.700(3) .
Mo3 O4 1.701(3) .
Mo3 O10 1.931(3) .
Mo3 O12 1.998(3) .
Mo3 O11 2.173(3) .
Mo3 O9 2.483(3) .
Mo4 O6 1.704(3) .
Mo4 O7 1.708(3) .
Mo4 O12 1.831(3) .
Mo4 O13 1.892(3) .
Mo4 O11 2.377(2) .
Cu1 N2 2.002(3) .
Cu1 N3 2.008(3) .
Cu1 N4 2.010(3) .
Cu1 N1 2.012(3) .
Cu1 O6 2.422(3) .
O9 Mo1 1.906(3) 5_756
O13 Mo2 2.032(3) 5_756
C1 N1 1.481(5) .
C1 C2 1.501(6) .
C1 H1A 0.9700 .
C1 H1B 0.9700 .
C2 N2 1.477(5) .
C2 H2A 0.9700 .
C2 H2B 0.9700 .
C3 N3 1.480(5) .
C3 C4 1.504(6) .
C3 H3A 0.9700 .
C3 H3B 0.9700 .
C4 N4 1.480(5) .
C4 H4A 0.9700 .
C4 H4B 0.9700 .
N1 H1C 0.9000 .
N1 H1D 0.9000 .
N2 H2C 0.9000 .
N2 H2D 0.9000 .
N3 H3C 0.9000 .
N3 H3D 0.9000 .
N4 H4C 0.9000 .
N4 H4D 0.9000 .
